data_7233157
loop_
_publ_author_name
'Yulia A. Getmanenko'
'Marina Fonari'
'Chad Risko'
'Bhupinder Sandhu'
'Elena Galan'
'Lingyun Zhu'
'Paul Tongwa'
'Do Kyung Hwang'
'Sanjeev Singh'
'He Wang'
'Shree Prakash Tiwari'
'Yueh-Lin Loo'
'Jean-Luc Bredas'
'Bernard Kippelen'
'Tatiana Timofeeva'
'Seth R. Marder'

_publ_section_title
;
 Benzo[1,2-b:6,5-b']dithiophene(dithiazole)-4,5-dione derivatives:
 synthesis, electronic properties, crystal packing and charge transport
;
_journal_name_full 'Journal of Materials Chemistry C'
_journal_page_first 1467
_journal_page_last 1481
_journal_paper_doi 10.1039/C2TC00805J
_journal_volume 1
_journal_year 2013
_chemical_formula_moiety 'C10 H2 Cl2 O2 S2'
_chemical_formula_sum 'C10 H2 Cl2 O2 S2'
_chemical_formula_weight 289.14
_chemical_name_common
;
2,7-Dichloro-benzo[1,2-b:6,5-b']dithiophene-4,5-dione
;
_chemical_name_systematic
;
2,7-Dichloro-benzo[1,2-b:6,5-b']dithiophene-4,5-dione
;
_space_group_IT_number 14
_space_group_name_Hall '-P 2ybc'
_space_group_name_H-M_alt 'P 1 21/c 1'
_symmetry_cell_setting monoclinic
_symmetry_space_group_name_Hall '-P 2ybc'
_symmetry_space_group_name_H-M 'P 1 21/c 1'
_atom_sites_solution_hydrogens geom
_atom_sites_solution_primary direct
_atom_sites_solution_secondary difmap
_cell_angle_alpha 90.00
_cell_angle_beta 92.669(6)
_cell_angle_gamma 90.00
_cell_formula_units_Z 4
_cell_length_a 3.8509(11)
_cell_length_b 19.822(5)
_cell_length_c 13.742(4)
_cell_measurement_reflns_used 5164
_cell_measurement_temperature 100(2)
_cell_measurement_theta_max 31.75
_cell_measurement_theta_min 2.45
_cell_volume 1047.8(5)
_computing_cell_refinement 'SAINTPlus, v. 6.2 (Bruker, 2001)'
_computing_data_collection 'APEX2 (Bruker, 2005)'
_computing_data_reduction 'SAINTPlus, v. 6.2 (Bruker, 2001)'
_computing_molecular_graphics 'SHELXTL (Sheldrick, 2008)'
_computing_publication_material 'SHELXTL (Sheldrick, 2008)'
_computing_structure_refinement 'SHELXL-97 (Sheldrick, 2008)'
_computing_structure_solution 'SHELXS-97 (Sheldrick, 2008)'
_diffrn_ambient_temperature 100(2)
_diffrn_measured_fraction_theta_full 0.998
_diffrn_measured_fraction_theta_max 0.998
_diffrn_measurement_device_type 'Bruker APEX-II CCD'
_diffrn_measurement_method '\f and \w scans'
_diffrn_radiation_monochromator graphite
_diffrn_radiation_source 'fine-focus sealed tube'
_diffrn_radiation_type MoK\a
_diffrn_radiation_wavelength 0.71073
_diffrn_reflns_av_R_equivalents 0.0336
_diffrn_reflns_av_sigmaI/netI 0.0195
_diffrn_reflns_limit_h_max 4
_diffrn_reflns_limit_h_min -4
_diffrn_reflns_limit_k_max 24
_diffrn_reflns_limit_k_min -24
_diffrn_reflns_limit_l_max 16
_diffrn_reflns_limit_l_min -16
_diffrn_reflns_number 13327
_diffrn_reflns_theta_full 26.00
_diffrn_reflns_theta_max 26.00
_diffrn_reflns_theta_min 1.80
_exptl_absorpt_coefficient_mu 0.993
_exptl_absorpt_correction_T_max 0.990
_exptl_absorpt_correction_T_min 0.965
_exptl_absorpt_correction_type multi-scan
_exptl_absorpt_process_details 'SADABS (Sheldrick, 2003)'
_exptl_crystal_colour red
_exptl_crystal_density_diffrn 1.833
_exptl_crystal_density_meas ?
_exptl_crystal_density_method 'not measured'
_exptl_crystal_description plates
_exptl_crystal_F_000 576
_exptl_crystal_size_max 0.06
_exptl_crystal_size_mid 0.03
_exptl_crystal_size_min 0.01
_refine_diff_density_max 1.527
_refine_diff_density_min -0.378
_refine_diff_density_rms 0.149
_refine_ls_extinction_method none
_refine_ls_goodness_of_fit_ref 1.225
_refine_ls_hydrogen_treatment constr
_refine_ls_matrix_type full
_refine_ls_number_parameters 145
_refine_ls_number_reflns 2058
_refine_ls_number_restraints 0
_refine_ls_restrained_S_all 1.225
_refine_ls_R_factor_all 0.0904
_refine_ls_R_factor_gt 0.0822
_refine_ls_shift/su_max 0.000
_refine_ls_shift/su_mean 0.000
_refine_ls_structure_factor_coef Fsqd
_refine_ls_weighting_details 'calc w=1/[\s^2^(Fo^2^)+(0.0841P)^2^+6.9094P] where P=(Fo^2^+2Fc^2^)/3'
_refine_ls_weighting_scheme calc
_refine_ls_wR_factor_gt 0.2282
_refine_ls_wR_factor_ref 0.2343
_reflns_number_gt 1758
_reflns_number_total 2058
_reflns_threshold_expression >2sigma(I)
_cod_data_source_file 1000014.cif
_cod_data_source_block PCOD1000014
_cod_depositor_comments
;
The following automatic conversions were performed:

data item '_symmetry_cell_setting' value 'Monoclinic' was changed to
'monoclinic' in accordance with the built-in table derived from the
CIF Core dictionary named 'cif_core.dic' version 2.4.5 last updated
on 2014-11-21.

data item '_exptl_crystal_density_meas' value 'not measured' was
changed to '?' -- the value is perceived as not measured.

Automatic conversion script
Id: cif_fix_values 6909 2019-04-08 15:41:33Z antanas 
;
_cod_original_sg_symbol_Hall -P2ybc
_cod_original_sg_symbol_H-M 'P2(1)/c '
_cod_database_code 7233157

loop_
_symmetry_equiv_pos_as_xyz
'x, y, z'
'-x, y+1/2, -z+1/2'
'-x, -y, -z'
'x, -y-1/2, z-1/2'

loop_
_atom_site_label
_atom_site_type_symbol
_atom_site_fract_x
_atom_site_fract_y
_atom_site_fract_z
_atom_site_U_iso_or_equiv
_atom_site_adp_type
_atom_site_occupancy
_atom_site_symmetry_multiplicity
_atom_site_calc_flag
_atom_site_refinement_flags
_atom_site_disorder_assembly
_atom_site_disorder_group
Cl1 Cl 0.4488(7) 0.05851(10) 0.59058(17) 0.0630(7) Uani 1 1 d . . .
Cl2 Cl 0.2641(6) 0.53049(9) 0.60924(15) 0.0523(6) Uani 1 1 d . . .
S1 S 0.4113(5) 0.20798(8) 0.57539(12) 0.0372(5) Uani 1 1 d . . .
S2 S 0.3345(4) 0.38242(8) 0.58141(12) 0.0355(5) Uani 1 1 d . . .
O1 O -0.0984(17) 0.2117(3) 0.8986(4) 0.0579(15) Uani 1 1 d . . .
O2 O -0.1841(17) 0.3489(3) 0.8988(4) 0.0616(16) Uani 1 1 d . . .
C1 C 0.343(2) 0.1346(3) 0.6405(5) 0.0424(16) Uani 1 1 d . . .
C2 C 0.2118(19) 0.1456(4) 0.7282(5) 0.0421(16) Uani 1 1 d . . .
H13A H 0.1648 0.1116 0.7723 0.051 Uiso 1 1 calc R . .
C3 C 0.1542(18) 0.2149(3) 0.7452(5) 0.0366(15) Uani 1 1 d . . .
C4 C 0.2517(16) 0.2545(3) 0.6685(4) 0.0327(14) Uani 1 1 d . . .
C5 C 0.0017(18) 0.2443(4) 0.8307(5) 0.0390(15) Uani 1 1 d . . .
C6 C -0.0417(18) 0.3228(4) 0.8318(5) 0.0392(15) Uani 1 1 d . . .
C7 C 0.0851(17) 0.3603(3) 0.7493(5) 0.0350(14) Uani 1 1 d . . .
C8 C 0.2167(16) 0.3274(3) 0.6707(4) 0.0311(13) Uani 1 1 d . . .
C9 C 0.0878(18) 0.4316(4) 0.7386(5) 0.0386(15) Uani 1 1 d . . .
H10A H 0.0137 0.4618 0.7851 0.046 Uiso 1 1 calc R . .
C10 C 0.2119(19) 0.4498(3) 0.6520(5) 0.0391(15) Uani 1 1 d . . .

loop_
_atom_site_aniso_label
_atom_site_aniso_U_11
_atom_site_aniso_U_22
_atom_site_aniso_U_33
_atom_site_aniso_U_23
_atom_site_aniso_U_13
_atom_site_aniso_U_12
Cl1 0.0828(16) 0.0360(10) 0.0715(14) -0.0046(9) 0.0163(11) 0.0085(9)
Cl2 0.0687(13) 0.0328(9) 0.0566(11) -0.0010(8) 0.0152(9) -0.0034(8)
S1 0.0427(10) 0.0361(9) 0.0330(9) -0.0006(6) 0.0061(7) 0.0029(7)
S2 0.0413(9) 0.0333(8) 0.0324(8) 0.0010(6) 0.0087(6) 0.0001(7)
O1 0.082(4) 0.056(3) 0.037(3) 0.008(2) 0.015(3) -0.004(3)
O2 0.080(4) 0.064(4) 0.043(3) 0.004(3) 0.028(3) 0.019(3)
C1 0.049(4) 0.032(3) 0.047(4) 0.002(3) 0.005(3) 0.001(3)
C2 0.043(4) 0.040(4) 0.043(4) 0.010(3) 0.004(3) -0.002(3)
C3 0.040(4) 0.038(4) 0.032(3) 0.004(3) 0.003(3) 0.001(3)
C4 0.030(3) 0.040(3) 0.028(3) 0.002(3) -0.002(2) 0.004(3)
C5 0.039(4) 0.051(4) 0.027(3) 0.007(3) 0.002(3) -0.002(3)
C6 0.041(4) 0.049(4) 0.029(3) 0.000(3) 0.008(3) 0.003(3)
C7 0.036(3) 0.039(3) 0.030(3) 0.002(3) 0.001(3) 0.004(3)
C8 0.029(3) 0.035(3) 0.030(3) 0.001(2) 0.004(2) -0.001(2)
C9 0.041(4) 0.040(4) 0.035(3) -0.007(3) 0.005(3) 0.002(3)
C10 0.046(4) 0.032(3) 0.039(4) -0.003(3) 0.006(3) -0.001(3)

loop_
_atom_type_symbol
_atom_type_description
_atom_type_scat_dispersion_real
_atom_type_scat_dispersion_imag
_atom_type_scat_source
C C 0.0033 0.0016 'International Tables Vol C Tables 4.2.6.8 and 6.1.1.4'
H H 0.0000 0.0000 'International Tables Vol C Tables 4.2.6.8 and 6.1.1.4'
O O 0.0106 0.0060 'International Tables Vol C Tables 4.2.6.8 and 6.1.1.4'
Cl Cl 0.1484 0.1585 'International Tables Vol C Tables 4.2.6.8 and 6.1.1.4'
S S 0.1246 0.1234 'International Tables Vol C Tables 4.2.6.8 and 6.1.1.4'

loop_
_geom_angle_atom_site_label_1
_geom_angle_atom_site_label_2
_geom_angle_atom_site_label_3
_geom_angle
_geom_angle_site_symmetry_1
_geom_angle_site_symmetry_3
C4 S1 C1 89.9(3) . .
C8 S2 C10 90.1(3) . .
C2 C1 Cl1 127.4(6) . .
C2 C1 S1 113.5(6) . .
Cl1 C1 S1 119.1(4) . .
C1 C2 C3 112.0(6) . .
C1 C2 H13A 124.0 . .
C3 C2 H13A 124.0 . .
C4 C3 C2 112.1(6) . .
C4 C3 C5 121.5(6) . .
C2 C3 C5 126.4(6) . .
C3 C4 C8 121.4(6) . .
C3 C4 S1 112.6(5) . .
C8 C4 S1 126.0(5) . .
O1 C5 C3 124.1(7) . .
O1 C5 C6 119.0(6) . .
C3 C5 C6 116.9(6) . .
O2 C6 C7 123.6(7) . .
O2 C6 C5 119.0(6) . .
C7 C6 C5 117.3(6) . .
C8 C7 C9 112.6(6) . .
C8 C7 C6 121.1(6) . .
C9 C7 C6 126.3(6) . .
C7 C8 C4 121.7(6) . .
C7 C8 S2 112.2(5) . .
C4 C8 S2 126.1(5) . .
C10 C9 C7 111.2(6) . .
C10 C9 H10A 124.4 . .
C7 C9 H10A 124.4 . .
C9 C10 Cl2 127.0(6) . .
C9 C10 S2 113.8(5) . .
Cl2 C10 S2 119.2(4) . .

loop_
_geom_bond_atom_site_label_1
_geom_bond_atom_site_label_2
_geom_bond_distance
_geom_bond_site_symmetry_2
Cl1 C1 1.714(7) .
Cl2 C10 1.718(7) .
S1 C4 1.714(6) .
S1 C1 1.734(7) .
S2 C8 1.719(6) .
S2 C10 1.730(7) .
O1 C5 1.214(8) .
O2 C6 1.210(8) .
C1 C2 1.346(10) .
C2 C3 1.414(10) .
C2 H13A 0.9300 .
C3 C4 1.380(9) .
C3 C5 1.458(9) .
C4 C8 1.450(9) .
C5 C6 1.564(10) .
C6 C7 1.458(9) .
C7 C8 1.378(9) .
C7 C9 1.422(9) .
C9 C10 1.351(9) .
C9 H10A 0.9300 .
